data_2224898
loop_
_publ_author_name
'Zhang, Fu-Gong'

_publ_section_title
;
 4-Chloro-<i>N</i>-[4-(diethylamino)benzylidene]aniline
;
_journal_coeditor_code CI2995
_journal_issue 2
_journal_name_full 'Acta Crystallographica Section E'
_journal_page_first o382
_journal_paper_doi 10.1107/S160053681000125X
_journal_volume 66
_journal_year 2010
_chemical_formula_iupac 'C17 H19 Cl N2'
_chemical_formula_moiety 'C17 H19 Cl N2'
_chemical_formula_sum 'C17 H19 Cl N2'
_chemical_formula_weight 286.79
_chemical_name_systematic
;
4-Chloro-<i>N</i>-[4-(diethylamino)benzylidene]aniline
;
_space_group_IT_number 14
_symmetry_cell_setting monoclinic
_symmetry_space_group_name_Hall '-P 2ybc'
_symmetry_space_group_name_H-M 'P 1 21/c 1'
_atom_sites_solution_hydrogens geom
_atom_sites_solution_primary direct
_atom_sites_solution_secondary difmap
_audit_creation_method SHELXL-97
_cell_angle_alpha 90.00
_cell_angle_beta 118.444(2)
_cell_angle_gamma 90.00
_cell_formula_units_Z 8
_cell_length_a 20.153(2)
_cell_length_b 8.7434(7)
_cell_length_c 20.1446(19)
_cell_measurement_reflns_used 1362
_cell_measurement_temperature 293(2)
_cell_measurement_theta_max 21.428
_cell_measurement_theta_min 2.365
_cell_volume 3121.1(5)
_computing_cell_refinement 'SAINT (Bruker, 1997)'
_computing_data_collection 'SMART (Bruker, 1997)'
_computing_data_reduction 'SAINT (Bruker, 1997)'
_computing_molecular_graphics 'SHELXTL (Sheldrick, 2008)'
_computing_publication_material 'SHELXTL (Sheldrick, 2008)'
_computing_structure_refinement 'SHELXL97 (Sheldrick, 2008)'
_computing_structure_solution 'SHELXS97 (Sheldrick, 2008)'
_diffrn_ambient_temperature 293(2)
_diffrn_measured_fraction_theta_full 0.997
_diffrn_measured_fraction_theta_max 0.997
_diffrn_measurement_device_type 'Bruker SMART CCD area-detector'
_diffrn_measurement_method '\w scans'
_diffrn_radiation_monochromator graphite
_diffrn_radiation_source 'fine-focus sealed tube'
_diffrn_radiation_type MoK\a
_diffrn_radiation_wavelength 0.71073
_diffrn_reflns_av_R_equivalents 0.0340
_diffrn_reflns_av_sigmaI/netI 0.0296
_diffrn_reflns_limit_h_max 23
_diffrn_reflns_limit_h_min -23
_diffrn_reflns_limit_k_max 10
_diffrn_reflns_limit_k_min -10
_diffrn_reflns_limit_l_max 23
_diffrn_reflns_limit_l_min -23
_diffrn_reflns_number 22416
_diffrn_reflns_theta_full 25.02
_diffrn_reflns_theta_max 25.02
_diffrn_reflns_theta_min 3.02
_diffrn_standards_number 0
_exptl_absorpt_coefficient_mu 0.237
_exptl_absorpt_correction_T_max 0.958
_exptl_absorpt_correction_T_min 0.942
_exptl_absorpt_correction_type multi-scan
_exptl_absorpt_process_details '(SADABS; Sheldrick, 1996)'
_exptl_crystal_colour 'light yellow'
_exptl_crystal_density_diffrn 1.221
_exptl_crystal_density_method 'not measured'
_exptl_crystal_description Block
_exptl_crystal_F_000 1216
_exptl_crystal_size_max 0.25
_exptl_crystal_size_mid 0.22
_exptl_crystal_size_min 0.18
_refine_diff_density_max 0.252
_refine_diff_density_min -0.337
_refine_ls_extinction_method none
_refine_ls_goodness_of_fit_ref 1.068
_refine_ls_hydrogen_treatment constr
_refine_ls_matrix_type full
_refine_ls_number_parameters 361
_refine_ls_number_reflns 5494
_refine_ls_number_restraints 0
_refine_ls_restrained_S_all 1.068
_refine_ls_R_factor_all 0.0567
_refine_ls_R_factor_gt 0.0452
_refine_ls_shift/su_max 0.001
_refine_ls_shift/su_mean 0.000
_refine_ls_structure_factor_coef Fsqd
_refine_ls_weighting_details 'calc w=1/[\s^2^(Fo^2^)+(0.0646P)^2^+0.3803P] where P=(Fo^2^+2Fc^2^)/3'
_refine_ls_weighting_scheme calc
_refine_ls_wR_factor_gt 0.1189
_refine_ls_wR_factor_ref 0.1268
_reflns_number_gt 4266
_reflns_number_total 5494
_reflns_threshold_expression I>2\s(I)
_cod_data_source_file ci2995.cif
_cod_data_source_block I
_cod_depositor_comments
;
The following automatic conversions were performed:
'_symmetry_cell_setting' value 'Monoclinic' changed to 'monoclinic'
according to '/home/saulius/struct/CIF-dictionaries/cif_core.dic'
dictionary named 'cif_core.dic' version 2.4.1 from 2010-06-29.

Automatic conversion script
Id: cif_fix_enum 1527 2010-12-29 10:47:43Z saulius 

The following automatic conversions were performed:

'_symmetry_cell_setting' value 'Monoclinic' changed to 'monoclinic'
according to /home/saulius/struct/CIF-dictionaries/cif_core.dic
dictionary named 'cif_core.dic' version 2.4.1 from 2010-06-29.

Automatic conversion script
Id: cif_fix_values 1715 2011-07-08 13:25:40Z adriana 
;
_cod_original_cell_volume 3121.0(5)
_cod_original_sg_symbol_H-M 'P 21/c'
_cod_database_code 2224898
_cod_database_fobs_code 2224898

loop_
_symmetry_equiv_pos_as_xyz
'x, y, z'
'-x, y+1/2, -z+1/2'
'-x, -y, -z'
'x, -y-1/2, z-1/2'

loop_
_atom_site_type_symbol
_atom_site_label
_atom_site_fract_x
_atom_site_fract_y
_atom_site_fract_z
_atom_site_U_iso_or_equiv
_atom_site_adp_type
_atom_site_calc_flag
_atom_site_refinement_flags
_atom_site_occupancy
_atom_site_disorder_assembly
_atom_site_disorder_group
Cl Cl2 0.85148(4) -0.53996(7) 0.76082(4) 0.0984(2) Uani d . 1 . .
Cl Cl1 0.64613(4) 1.53729(7) 0.41511(4) 0.1002(2) Uani d . 1 . .
N N2 0.59641(9) 1.07076(17) 0.18309(8) 0.0637(4) Uani d . 1 . .
N N3 0.90381(8) 0.57265(16) 0.41592(8) 0.0619(4) Uani d . 1 . .
C C7 0.58844(9) 0.83306(19) 0.07682(9) 0.0562(4) Uani d . 1 . .
H H7A 0.5731 0.9299 0.0560 0.067 Uiso calc R 1 . .
C C5 0.60395(9) 0.56348(18) 0.05880(9) 0.0530(4) Uani d . 1 . .
C C23 0.91666(10) 0.30238(19) 0.44633(10) 0.0581(4) Uani d . 1 . .
H H23A 0.9321 0.2837 0.4103 0.070 Uiso calc R 1 . .
C C6 0.58355(9) 0.71363(19) 0.03069(9) 0.0567(4) Uani d . 1 . .
H H6A 0.5664 0.7319 -0.0204 0.068 Uiso calc R 1 . .
N N4 0.90566(9) -0.05533(17) 0.58706(9) 0.0659(4) Uani d . 1 . .
C C24 0.91207(10) 0.18314(19) 0.48779(9) 0.0583(4) Uani d . 1 . .
H H24A 0.9252 0.0855 0.4798 0.070 Uiso calc R 1 . .
C C22 0.89856(9) 0.45309(18) 0.45679(9) 0.0522(4) Uani d . 1 . .
C C28 0.88144(10) 0.0793(2) 0.58554(9) 0.0593(4) Uani d . 1 . .
H H28A 0.8577 0.0992 0.6145 0.071 Uiso calc R 1 . .
N N1 0.59608(9) 0.44244(16) 0.01260(9) 0.0627(4) Uani d . 1 . .
C C11 0.62332(9) 0.9374(2) 0.20476(10) 0.0568(4) Uani d . 1 . .
H H11A 0.6495 0.9186 0.2564 0.068 Uiso calc R 1 . .
C C25 0.88817(9) 0.20400(19) 0.54188(9) 0.0559(4) Uani d . 1 . .
C C27 0.87455(10) 0.47377(19) 0.51171(10) 0.0585(4) Uani d . 1 . .
H H27A 0.8619 0.5712 0.5205 0.070 Uiso calc R 1 . .
C C8 0.61580(9) 0.81317(19) 0.15426(9) 0.0539(4) Uani d . 1 . .
C C10 0.63215(10) 0.5445(2) 0.13724(10) 0.0612(4) Uani d . 1 . .
H H10A 0.6474 0.4480 0.1585 0.073 Uiso calc R 1 . .
C C12 0.61080(10) 1.18249(19) 0.23937(9) 0.0564(4) Uani d . 1 . .
C C26 0.86968(10) 0.3532(2) 0.55194(10) 0.0609(4) Uani d . 1 . .
H H26A 0.8534 0.3708 0.5874 0.073 Uiso calc R 1 . .
C C29 0.89088(10) -0.16858(19) 0.62846(9) 0.0571(4) Uani d . 1 . .
C C9 0.63739(10) 0.6647(2) 0.18232(10) 0.0609(4) Uani d . 1 . .
H H9A 0.6560 0.6476 0.2337 0.073 Uiso calc R 1 . .
C C15 0.63294(11) 1.4018(2) 0.34658(11) 0.0645(5) Uani d . 1 . .
C C34 0.95037(10) -0.25322(19) 0.68199(11) 0.0628(5) Uani d . 1 . .
H H34A 0.9991 -0.2339 0.6903 0.075 Uiso calc R 1 . .
C C32 0.86616(10) -0.3967(2) 0.70916(10) 0.0625(4) Uani d . 1 . .
C C17 0.68257(10) 1.2175(2) 0.29554(11) 0.0669(5) Uani d . 1 . .
H H17A 0.7238 1.1663 0.2972 0.080 Uiso calc R 1 . .
C C16 0.69412(11) 1.3272(2) 0.34924(12) 0.0704(5) Uani d . 1 . .
H H16A 0.7427 1.3504 0.3867 0.084 Uiso calc R 1 . .
C C14 0.56102(11) 1.3704(2) 0.29018(12) 0.0730(5) Uani d . 1 . .
H H14A 0.5199 1.4220 0.2885 0.088 Uiso calc R 1 . .
C C33 0.93858(10) -0.3652(2) 0.72303(11) 0.0660(5) Uani d . 1 . .
H H33A 0.9792 -0.4194 0.7598 0.079 Uiso calc R 1 . .
C C2 0.61471(11) 0.2868(2) 0.04203(12) 0.0709(5) Uani d . 1 . .
H H2B 0.5867 0.2156 0.0012 0.085 Uiso calc R 1 . .
H H2C 0.5982 0.2725 0.0796 0.085 Uiso calc R 1 . .
C C13 0.55034(10) 1.2624(2) 0.23647(11) 0.0674(5) Uani d . 1 . .
H H13A 0.5019 1.2430 0.1977 0.081 Uiso calc R 1 . .
C C30 0.81858(10) -0.2037(2) 0.61520(11) 0.0696(5) Uani d . 1 . .
H H30A 0.7778 -0.1496 0.5787 0.084 Uiso calc R 1 . .
C C4 0.57312(12) 0.4657(2) -0.06713(11) 0.0720(5) Uani d . 1 . .
H H4B 0.5317 0.5382 -0.0878 0.086 Uiso calc R 1 . .
H H4C 0.5546 0.3696 -0.0936 0.086 Uiso calc R 1 . .
C C19 0.88835(11) 0.72995(19) 0.42921(12) 0.0699(5) Uani d . 1 . .
H H19A 0.9164 0.7989 0.4141 0.084 Uiso calc R 1 . .
H H19B 0.9068 0.7438 0.4829 0.084 Uiso calc R 1 . .
C C21 0.92008(12) 0.5464(2) 0.35369(12) 0.0730(5) Uani d . 1 . .
H H21A 0.9627 0.4772 0.3705 0.088 Uiso calc R 1 . .
H H21B 0.9347 0.6427 0.3405 0.088 Uiso calc R 1 . .
C C31 0.80608(11) -0.3174(2) 0.65510(12) 0.0714(5) Uani d . 1 . .
H H31A 0.7572 -0.3402 0.6455 0.086 Uiso calc R 1 . .
C C20 0.85481(14) 0.4803(3) 0.28411(12) 0.0883(7) Uani d . 1 . .
H H20A 0.8693 0.4669 0.2455 0.132 Uiso calc R 1 . .
H H20B 0.8126 0.5488 0.2664 0.132 Uiso calc R 1 . .
H H20C 0.8410 0.3832 0.2962 0.132 Uiso calc R 1 . .
C C3 0.63511(14) 0.5236(3) -0.08195(13) 0.0882(7) Uani d . 1 . .
H H3A 0.6160 0.5365 -0.1353 0.132 Uiso calc R 1 . .
H H3B 0.6758 0.4512 -0.0630 0.132 Uiso calc R 1 . .
H H3C 0.6531 0.6201 -0.0570 0.132 Uiso calc R 1 . .
C C18 0.80592(12) 0.7741(2) 0.38778(15) 0.0933(7) Uani d . 1 . .
H H18A 0.8003 0.8782 0.3995 0.140 Uiso calc R 1 . .
H H18B 0.7776 0.7081 0.4031 0.140 Uiso calc R 1 . .
H H18C 0.7874 0.7642 0.3344 0.140 Uiso calc R 1 . .
C C1 0.69744(13) 0.2482(3) 0.07706(15) 0.0991(8) Uani d . 1 . .
H H1A 0.7053 0.1449 0.0954 0.149 Uiso calc R 1 . .
H H1B 0.7257 0.3167 0.1182 0.149 Uiso calc R 1 . .
H H1C 0.7141 0.2584 0.0398 0.149 Uiso calc R 1 . .

loop_
_atom_site_aniso_label
_atom_site_aniso_U_11
_atom_site_aniso_U_22
_atom_site_aniso_U_33
_atom_site_aniso_U_12
_atom_site_aniso_U_13
_atom_site_aniso_U_23
Cl2 0.1067(5) 0.0772(4) 0.1268(5) -0.0034(3) 0.0682(4) 0.0204(3)
Cl1 0.1127(5) 0.0755(4) 0.1135(5) -0.0022(3) 0.0549(4) -0.0307(3)
N2 0.0695(9) 0.0627(9) 0.0590(9) 0.0001(7) 0.0307(8) 0.0018(7)
N3 0.0668(9) 0.0526(8) 0.0632(9) -0.0015(6) 0.0283(8) -0.0032(7)
C7 0.0584(10) 0.0542(9) 0.0571(10) 0.0021(7) 0.0285(8) 0.0076(7)
C5 0.0499(9) 0.0542(9) 0.0561(9) -0.0034(7) 0.0263(8) 0.0027(7)
C23 0.0627(10) 0.0593(10) 0.0541(9) 0.0065(8) 0.0292(8) -0.0027(8)
C6 0.0590(10) 0.0612(10) 0.0489(9) -0.0001(7) 0.0250(8) 0.0058(8)
N4 0.0775(10) 0.0637(9) 0.0628(9) 0.0058(7) 0.0386(8) -0.0002(7)
C24 0.0643(10) 0.0539(9) 0.0556(10) 0.0077(7) 0.0279(8) -0.0038(7)
C22 0.0468(8) 0.0536(9) 0.0462(9) -0.0011(7) 0.0140(7) -0.0058(7)
C28 0.0617(10) 0.0649(11) 0.0503(9) 0.0030(8) 0.0258(8) -0.0044(8)
N1 0.0700(9) 0.0542(8) 0.0627(9) -0.0029(6) 0.0306(8) -0.0007(7)
C11 0.0531(9) 0.0658(11) 0.0538(10) -0.0010(8) 0.0275(8) 0.0034(8)
C25 0.0561(9) 0.0593(10) 0.0469(9) 0.0017(7) 0.0202(8) -0.0042(7)
C27 0.0618(10) 0.0533(9) 0.0547(10) 0.0029(7) 0.0231(8) -0.0117(8)
C8 0.0506(9) 0.0603(10) 0.0535(9) -0.0019(7) 0.0269(8) 0.0015(7)
C10 0.0674(11) 0.0572(10) 0.0583(10) 0.0029(8) 0.0295(9) 0.0111(8)
C12 0.0627(10) 0.0536(9) 0.0563(10) -0.0012(7) 0.0311(8) 0.0073(7)
C26 0.0655(10) 0.0649(11) 0.0511(9) 0.0028(8) 0.0268(8) -0.0111(8)
C29 0.0644(10) 0.0549(9) 0.0543(9) 0.0026(8) 0.0302(8) -0.0080(7)
C9 0.0656(10) 0.0670(11) 0.0509(9) 0.0011(8) 0.0285(8) 0.0089(8)
C15 0.0738(12) 0.0501(9) 0.0743(12) -0.0026(8) 0.0390(10) -0.0017(8)
C34 0.0560(10) 0.0571(10) 0.0753(12) 0.0021(8) 0.0313(9) -0.0027(9)
C32 0.0703(11) 0.0512(9) 0.0708(11) -0.0025(8) 0.0376(10) -0.0052(8)
C17 0.0571(10) 0.0704(11) 0.0779(12) 0.0002(8) 0.0358(10) -0.0042(10)
C16 0.0578(10) 0.0689(12) 0.0783(13) -0.0053(8) 0.0275(10) -0.0101(10)
C14 0.0632(11) 0.0575(11) 0.0990(15) 0.0086(8) 0.0391(11) 0.0011(10)
C33 0.0603(10) 0.0568(10) 0.0727(12) 0.0047(8) 0.0250(9) 0.0030(9)
C2 0.0719(12) 0.0535(10) 0.0827(13) -0.0025(8) 0.0332(10) 0.0006(9)
C13 0.0558(10) 0.0578(10) 0.0772(12) 0.0040(8) 0.0225(9) 0.0035(9)
C30 0.0580(11) 0.0717(12) 0.0693(12) 0.0081(9) 0.0223(9) 0.0018(9)
C4 0.0848(13) 0.0649(11) 0.0613(11) -0.0090(9) 0.0307(10) -0.0107(9)
C19 0.0666(11) 0.0515(10) 0.0813(13) -0.0012(8) 0.0267(10) -0.0028(9)
C21 0.0829(13) 0.0669(12) 0.0791(13) -0.0034(9) 0.0465(11) 0.0061(10)
C31 0.0574(10) 0.0690(12) 0.0881(14) -0.0030(9) 0.0349(10) -0.0062(10)
C20 0.1086(18) 0.0907(15) 0.0606(12) 0.0092(12) 0.0362(12) 0.0058(11)
C3 0.1165(19) 0.0832(14) 0.0860(16) 0.0070(13) 0.0652(15) -0.0008(12)
C18 0.0720(13) 0.0778(14) 0.1146(18) 0.0135(10) 0.0319(13) 0.0052(13)
C1 0.0780(15) 0.0875(16) 0.1166(19) 0.0177(12) 0.0342(14) 0.0075(14)

loop_
_atom_type_symbol
_atom_type_description
_atom_type_scat_dispersion_real
_atom_type_scat_dispersion_imag
_atom_type_scat_source
C C 0.0033 0.0016 'International Tables Vol C Tables 4.2.6.8 and 6.1.1.4'
H H 0.0000 0.0000 'International Tables Vol C Tables 4.2.6.8 and 6.1.1.4'
N N 0.0061 0.0033 'International Tables Vol C Tables 4.2.6.8 and 6.1.1.4'
Cl Cl 0.1484 0.1585 'International Tables Vol C Tables 4.2.6.8 and 6.1.1.4'

loop_
_geom_angle_atom_site_label_1
_geom_angle_atom_site_label_2
_geom_angle_atom_site_label_3
_geom_angle_site_symmetry_1
_geom_angle_site_symmetry_3
_geom_angle
_geom_angle_publ_flag
C11 N2 C12 . . 117.75(15) ?
C22 N3 C21 . . 120.79(14) ?
C22 N3 C19 . . 121.66(16) ?
C21 N3 C19 . . 117.42(16) ?
C6 C7 C8 . . 121.71(15) ?
C6 C7 H7A . . 119.1 ?
C8 C7 H7A . . 119.1 ?
N1 C5 C6 . . 121.97(15) ?
N1 C5 C10 . . 121.69(15) ?
C6 C5 C10 . . 116.33(15) ?
C24 C23 C22 . . 121.62(16) ?
C24 C23 H23A . . 119.2 ?
C22 C23 H23A . . 119.2 ?
C7 C6 C5 . . 121.59(15) ?
C7 C6 H6A . . 119.2 ?
C5 C6 H6A . . 119.2 ?
C28 N4 C29 . . 118.48(15) ?
C23 C24 C25 . . 121.73(15) ?
C23 C24 H24A . . 119.1 ?
C25 C24 H24A . . 119.1 ?
N3 C22 C23 . . 121.71(16) ?
N3 C22 C27 . . 121.83(15) ?
C23 C22 C27 . . 116.47(16) ?
N4 C28 C25 . . 124.55(17) ?
N4 C28 H28A . . 117.7 ?
C25 C28 H28A . . 117.7 ?
C5 N1 C4 . . 120.95(14) ?
C5 N1 C2 . . 121.38(15) ?
C4 N1 C2 . . 117.57(15) ?
N2 C11 C8 . . 124.21(16) ?
N2 C11 H11A . . 117.9 ?
C8 C11 H11A . . 117.9 ?
C24 C25 C26 . . 116.71(16) ?
C24 C25 C28 . . 122.85(15) ?
C26 C25 C28 . . 120.43(16) ?
C26 C27 C22 . . 121.02(15) ?
C26 C27 H27A . . 119.5 ?
C22 C27 H27A . . 119.5 ?
C7 C8 C9 . . 116.62(16) ?
C7 C8 C11 . . 123.10(15) ?
C9 C8 C11 . . 120.27(15) ?
C9 C10 C5 . . 121.25(16) ?
C9 C10 H10A . . 119.4 ?
C5 C10 H10A . . 119.4 ?
C17 C12 C13 . . 118.74(17) ?
C17 C12 N2 . . 122.91(16) ?
C13 C12 N2 . . 118.32(16) ?
C27 C26 C25 . . 122.45(17) ?
C27 C26 H26A . . 118.8 ?
C25 C26 H26A . . 118.8 ?
C34 C29 C30 . . 118.21(17) ?
C34 C29 N4 . . 119.08(16) ?
C30 C29 N4 . . 122.63(16) ?
C10 C9 C8 . . 122.46(16) ?
C10 C9 H9A . . 118.8 ?
C8 C9 H9A . . 118.8 ?
C16 C15 C14 . . 120.64(18) ?
C16 C15 Cl1 . . 119.81(15) ?
C14 C15 Cl1 . . 119.54(15) ?
C33 C34 C29 . . 121.09(17) ?
C33 C34 H34A . . 119.5 ?
C29 C34 H34A . . 119.5 ?
C31 C32 C33 . . 120.69(18) ?
C31 C32 Cl2 . . 120.11(15) ?
C33 C32 Cl2 . . 119.20(14) ?
C16 C17 C12 . . 121.07(17) ?
C16 C17 H17A . . 119.5 ?
C12 C17 H17A . . 119.5 ?
C15 C16 C17 . . 119.11(18) ?
C15 C16 H16A . . 120.4 ?
C17 C16 H16A . . 120.4 ?
C13 C14 C15 . . 119.69(17) ?
C13 C14 H14A . . 120.2 ?
C15 C14 H14A . . 120.2 ?
C34 C33 C32 . . 119.40(17) ?
C34 C33 H33A . . 120.3 ?
C32 C33 H33A . . 120.3 ?
N1 C2 C1 . . 114.34(17) ?
N1 C2 H2B . . 108.7 ?
C1 C2 H2B . . 108.7 ?
N1 C2 H2C . . 108.7 ?
C1 C2 H2C . . 108.7 ?
H2B C2 H2C . . 107.6 ?
C14 C13 C12 . . 120.69(17) ?
C14 C13 H13A . . 119.7 ?
C12 C13 H13A . . 119.7 ?
C31 C30 C29 . . 121.10(17) ?
C31 C30 H30A . . 119.4 ?
C29 C30 H30A . . 119.5 ?
N1 C4 C3 . . 114.07(18) ?
N1 C4 H4B . . 108.7 ?
C3 C4 H4B . . 108.7 ?
N1 C4 H4C . . 108.7 ?
C3 C4 H4C . . 108.7 ?
H4B C4 H4C . . 107.6 ?
N3 C19 C18 . . 114.41(16) ?
N3 C19 H19A . . 108.7 ?
C18 C19 H19A . . 108.7 ?
N3 C19 H19B . . 108.7 ?
C18 C19 H19B . . 108.7 ?
H19A C19 H19B . . 107.6 ?
N3 C21 C20 . . 113.96(18) ?
N3 C21 H21A . . 108.8 ?
C20 C21 H21A . . 108.8 ?
N3 C21 H21B . . 108.8 ?
C20 C21 H21B . . 108.8 ?
H21A C21 H21B . . 107.7 ?
C32 C31 C30 . . 119.47(18) ?
C32 C31 H31A . . 120.3 ?
C30 C31 H31A . . 120.3 ?
C21 C20 H20A . . 109.5 ?
C21 C20 H20B . . 109.5 ?
H20A C20 H20B . . 109.5 ?
C21 C20 H20C . . 109.5 ?
H20A C20 H20C . . 109.5 ?
H20B C20 H20C . . 109.5 ?
C4 C3 H3A . . 109.5 ?
C4 C3 H3B . . 109.5 ?
H3A C3 H3B . . 109.5 ?
C4 C3 H3C . . 109.5 ?
H3A C3 H3C . . 109.5 ?
H3B C3 H3C . . 109.5 ?
C19 C18 H18A . . 109.5 ?
C19 C18 H18B . . 109.5 ?
H18A C18 H18B . . 109.5 ?
C19 C18 H18C . . 109.5 ?
H18A C18 H18C . . 109.5 ?
H18B C18 H18C . . 109.5 ?
C2 C1 H1A . . 109.5 ?
C2 C1 H1B . . 109.5 ?
H1A C1 H1B . . 109.5 ?
C2 C1 H1C . . 109.5 ?
H1A C1 H1C . . 109.5 ?
H1B C1 H1C . . 109.5 ?

loop_
_geom_bond_atom_site_label_1
_geom_bond_atom_site_label_2
_geom_bond_site_symmetry_2
_geom_bond_distance
_geom_bond_publ_flag
Cl2 C32 . 1.7415(19) ?
Cl1 C15 . 1.7407(19) ?
N2 C11 . 1.273(2) ?
N2 C12 . 1.418(2) ?
N3 C22 . 1.366(2) ?
N3 C21 . 1.457(2) ?
N3 C19 . 1.463(2) ?
C7 C6 . 1.370(2) ?
C7 C8 . 1.396(2) ?
C7 H7A . 0.93 ?
C5 N1 . 1.368(2) ?
C5 C6 . 1.411(2) ?
C5 C10 . 1.411(2) ?
C23 C24 . 1.366(2) ?
C23 C22 . 1.410(2) ?
C23 H23A . 0.93 ?
C6 H6A . 0.93 ?
N4 C28 . 1.269(2) ?
N4 C29 . 1.415(2) ?
C24 C25 . 1.397(2) ?
C24 H24A . 0.93 ?
C22 C27 . 1.414(2) ?
C28 C25 . 1.447(2) ?
C28 H28A . 0.93 ?
N1 C4 . 1.459(2) ?
N1 C2 . 1.460(2) ?
C11 C8 . 1.446(2) ?
C11 H11A . 0.93 ?
C25 C26 . 1.398(2) ?
C27 C26 . 1.361(2) ?
C27 H27A . 0.93 ?
C8 C9 . 1.400(2) ?
C10 C9 . 1.360(2) ?
C10 H10A . 0.93 ?
C12 C17 . 1.381(3) ?
C12 C13 . 1.381(2) ?
C26 H26A . 0.93 ?
C29 C34 . 1.384(2) ?
C29 C30 . 1.385(3) ?
C9 H9A . 0.93 ?
C15 C16 . 1.373(3) ?
C15 C14 . 1.378(3) ?
C34 C33 . 1.373(2) ?
C34 H34A . 0.93 ?
C32 C31 . 1.370(3) ?
C32 C33 . 1.377(2) ?
C17 C16 . 1.380(3) ?
C17 H17A . 0.93 ?
C16 H16A . 0.93 ?
C14 C13 . 1.373(3) ?
C14 H14A . 0.93 ?
C33 H33A . 0.93 ?
C2 C1 . 1.507(3) ?
C2 H2B . 0.97 ?
C2 H2C . 0.97 ?
C13 H13A . 0.93 ?
C30 C31 . 1.375(3) ?
C30 H30A . 0.93 ?
C4 C3 . 1.504(3) ?
C4 H4B . 0.97 ?
C4 H4C . 0.97 ?
C19 C18 . 1.511(3) ?
C19 H19A . 0.97 ?
C19 H19B . 0.97 ?
C21 C20 . 1.507(3) ?
C21 H21A . 0.97 ?
C21 H21B . 0.97 ?
C31 H31A . 0.93 ?
C20 H20A . 0.96 ?
C20 H20B . 0.96 ?
C20 H20C . 0.96 ?
C3 H3A . 0.96 ?
C3 H3B . 0.96 ?
C3 H3C . 0.96 ?
C18 H18A . 0.96 ?
C18 H18B . 0.96 ?
C18 H18C . 0.96 ?
C1 H1A . 0.96 ?
C1 H1B . 0.96 ?
C1 H1C . 0.96 ?
